data_2011744
loop_
_publ_author_name
'Casta\~neda, Fernando'
'Terraza, Claudio A.'
'Garland, Maria Teresa'
'Bunton, Clifford A.'
'Baggio, Ricardo F.'

_publ_section_title
;
 Methyl, ethyl, isopropyl and <i>tert</i>-butyl
 3-oxo-2-(triphenylphosphoranylidene)butyrates, a common pattern for a
 preferred conformation
;
_journal_issue 2
_journal_name_full 'Acta Crystallographica Section C'
_journal_page_first 180
_journal_page_last 184
_journal_paper_doi 10.1107/S0108270100016012
_journal_volume 57
_journal_year 2001
_chemical_formula_iupac 'C24 H23 O3 P'
_chemical_formula_moiety 'C24 H23 O3 P'
_chemical_formula_sum 'C24 H23 O3 P'
_chemical_formula_weight 390.39
_chemical_name_systematic
;
Ethyl 3-oxo-2-(triphenylphosphoranylidene)butyrate
;
_space_group_IT_number 61
_symmetry_cell_setting orthorhombic
_symmetry_space_group_name_Hall '-P 2ac 2ab'
_symmetry_space_group_name_H-M 'P b c a'
_audit_creation_method SHELXL97
_cell_angle_alpha 90
_cell_angle_beta 90
_cell_angle_gamma 90
_cell_formula_units_Z 8
_cell_length_a 14.815(4)
_cell_length_b 16.226(5)
_cell_length_c 17.670(5)
_cell_measurement_reflns_used 25
_cell_measurement_temperature 293(2)
_cell_measurement_theta_max 12.5
_cell_measurement_theta_min 7.5
_cell_volume 4248(2)
_computing_cell_refinement P3/PC
_computing_data_collection 'P3/PC (Siemens, 1993)'
_computing_data_reduction 'XDISK in SHELXTL/PC (Sheldrick, 1994)'
_computing_molecular_graphics 'XP in SHELXTL/PC'
_computing_publication_material
;
CIFTAB (Sheldrick, 1993), PARST (Nardelli, 1983) and the
Cambridge Structural Database (Allen & Kennard, 1993)
;
_computing_structure_refinement 'SHELXL97 (Sheldrick, 1997)'
_computing_structure_solution 'SHELXS97 (Sheldrick, 1997)'
_diffrn_ambient_temperature 293(2)
_diffrn_measured_fraction_theta_full .895
_diffrn_measured_fraction_theta_max .895
_diffrn_measurement_device_type 'Siemens R3m'
_diffrn_measurement_method \w/2\q
_diffrn_radiation_monochromator graphite
_diffrn_radiation_source 'fine-focus sealed tube'
_diffrn_radiation_type MoK\a
_diffrn_radiation_wavelength .71073
_diffrn_reflns_av_R_equivalents .058
_diffrn_reflns_av_sigmaI/netI .083
_diffrn_reflns_limit_h_max 17
_diffrn_reflns_limit_h_min 0
_diffrn_reflns_limit_k_max 19
_diffrn_reflns_limit_k_min 0
_diffrn_reflns_limit_l_max 20
_diffrn_reflns_limit_l_min 0
_diffrn_reflns_number 3911
_diffrn_reflns_theta_full 25.02
_diffrn_reflns_theta_max 25.02
_diffrn_reflns_theta_min 2.19
_diffrn_standards_decay_% <2
_diffrn_standards_interval_count 98
_diffrn_standards_number 2
_exptl_absorpt_coefficient_mu .150
_exptl_absorpt_correction_type none
_exptl_crystal_colour colourless
_exptl_crystal_density_diffrn 1.221
_exptl_crystal_density_method 'not measured'
_exptl_crystal_description prism
_exptl_crystal_F_000 1648
_exptl_crystal_size_max .27
_exptl_crystal_size_mid .20
_exptl_crystal_size_min .16
_refine_diff_density_max .22
_refine_diff_density_min -.18
_refine_ls_extinction_method none
_refine_ls_goodness_of_fit_ref .988
_refine_ls_hydrogen_treatment constr
_refine_ls_matrix_type full
_refine_ls_number_parameters 284
_refine_ls_number_reflns 3737
_refine_ls_number_restraints 33
_refine_ls_restrained_S_all .985
_refine_ls_R_factor_all .138
_refine_ls_R_factor_gt .058
_refine_ls_shift/su_max <0.01
_refine_ls_shift/su_mean <0.01
_refine_ls_structure_factor_coef Fsqd
_refine_ls_weighting_details 'calc w = 1/[\s^2^(Fo^2^)+(0.133P)^2^] where P=(Fo^2^+2Fc^2^)/3'
_refine_ls_weighting_scheme calc
_refine_ls_wR_factor_ref .124
_reflns_number_gt 1966
_reflns_number_total 3737
_reflns_threshold_expression I>2\s(I)
_cod_data_source_file bk1566.cif
_cod_data_source_block III
_cod_depositor_comments
;
The following automatic conversions were performed:
'_geom_bond_publ_flag' value 'Y' changed to 'y' according to
'/home/saulius/struct/CIF-dictionaries/cif_core.dic' dictionary named
'cif_core.dic' version 2.4.1 from 2010-06-29 (15 times).

Automatic conversion script
Id: cif_fix_enum 1527 2010-12-29 10:47:43Z saulius 

The following automatic conversions were performed:

'_geom_bond_publ_flag' value 'Y' changed to 'y' according to
/home/saulius/struct/CIF-dictionaries/cif_core.dic dictionary named
'cif_core.dic' version 2.4.1 from 2010-06-29 (15
times).

'_geom_contact_publ_flag' value 'Y' changed to 'y' according
to /home/saulius/struct/CIF-dictionaries/cif_core.dic dictionary
named 'cif_core.dic' version 2.4.1 from 2010-06-29 (3
times).

'_geom_angle_publ_flag' value 'Y' changed to 'y' according
to /home/saulius/struct/CIF-dictionaries/cif_core.dic dictionary
named 'cif_core.dic' version 2.4.1 from 2010-06-29 (9
times).

'_geom_torsion_publ_flag' value 'Y' changed to 'y' according
to /home/saulius/struct/CIF-dictionaries/cif_core.dic dictionary
named 'cif_core.dic' version 2.4.1 from 2010-06-29 (2 times).

Automatic conversion script
Id: cif_fix_values 1715 2011-07-08 13:25:40Z adriana 
;
_cod_database_code 2011744
_cod_database_fobs_code 2011744

loop_
_symmetry_equiv_pos_as_xyz
'x, y, z'
'-x+1/2, -y, z+1/2'
'-x, y+1/2, -z+1/2'
'x+1/2, -y+1/2, -z'
'-x, -y, -z'
'x-1/2, y, -z-1/2'
'x, -y-1/2, z-1/2'
'-x-1/2, y-1/2, z'

loop_
_atom_site_label
_atom_site_fract_x
_atom_site_fract_y
_atom_site_fract_z
_atom_site_U_iso_or_equiv
_atom_site_adp_type
_atom_site_calc_flag
_atom_site_refinement_flags
_atom_site_occupancy
_atom_site_disorder_assembly
_atom_site_disorder_group
_atom_site_type_symbol
P1 .24167(5) .31573(5) .16808(4) .0385(2) Uani d . 1 . . P
C1 .3047(2) .40322(18) .14272(18) .0401(8) Uani d . 1 . . C
C2 .3338(2) .3965(2) .0655(2) .0501(9) Uani d . 1 . . C
C3 .3882(3) .4628(2) .0269(2) .0801(13) Uani d . 1 . . C
H3A .4065 .4439 -.0222 .120 Uiso calc R 1 . . H
H3B .4408 .4750 .0567 .120 Uiso calc R 1 . . H
H3C .3521 .5116 .0218 .120 Uiso calc R 1 . . H
O4 .31063(15) .33503(15) .02781(12) .0607(7) Uani d . 1 . . O
C5 .3321(3) .4692(2) .1925(2) .0585(10) Uani d D 1 . . C
O7 .38327(19) .52421(16) .17867(17) .0872(9) Uani d . 1 . . O
O6' .3186(16) .4501(15) .2666(5) .082(5) Uani d PD .43(3) A 1 O
C8' .336(2) .522(2) .3136(18) .141(14) Uani d PD .43(3) A 1 C
H8'1 .3222 .5717 .2851 .169 Uiso calc PR .43(3) A 1 H
H8'2 .3991 .5237 .3275 .169 Uiso calc PR .43(3) A 1 H
C9' .279(3) .520(4) .384(2) .22(2) Uani d PD .43(3) A 1 C
H9'1 .3034 .5584 .4200 .326 Uiso calc PR .43(3) A 1 H
H9'2 .2800 .4657 .4047 .326 Uiso calc PR .43(3) A 1 H
H9'3 .2185 .5355 .3715 .326 Uiso calc PR .43(3) A 1 H
O6'' .2771(12) .4741(8) .2534(7) .075(3) Uani d PD .57(3) A 2 O
C8'' .289(2) .5389(11) .3105(12) .116(9) Uani d PD .57(3) A 2 C
H8''1 .2311 .5649 .3213 .139 Uiso calc PR .57(3) A 2 H
H8''2 .3301 .5806 .2922 .139 Uiso calc PR .57(3) A 2 H
C9'' .3255(18) .499(2) .3805(16) .151(9) Uani d PD .57(3) A 2 C
H9''1 .2809 .4628 .4015 .227 Uiso calc PR .57(3) A 2 H
H9''2 .3405 .5409 .4168 .227 Uiso calc PR .57(3) A 2 H
H9''3 .3787 .4682 .3679 .227 Uiso calc PR .57(3) A 2 H
C1A .3113(2) .22495(19) .16040(18) .0455(8) Uani d D 1 . . C
C2A .2844(3) .1552(2) .1214(2) .0730(12) Uani d D 1 . . C
H2AA .2291 .1547 .0965 .088 Uiso calc R 1 . . H
C3A .3394(3) .0863(3) .1193(3) .0973(17) Uani d D 1 . . C
H3AA .3208 .0396 .0930 .117 Uiso calc R 1 . . H
C4A .4213(3) .0865(3) .1557(3) .0910(16) Uani d D 1 . . C
H4AA .4573 .0395 .1553 .109 Uiso calc R 1 . . H
C5A .4498(3) .1560(3) .1928(3) .0980(16) Uani d D 1 . . C
H5AA .5057 .1568 .2167 .118 Uiso calc R 1 . . H
C6A .3948(2) .2252(2) .1943(2) .0796(13) Uani d D 1 . . C
H6AA .4148 .2726 .2187 .095 Uiso calc R 1 . . H
C1B .1984(2) .31892(19) .26423(15) .0389(7) Uani d D 1 . . C
C2B .2353(3) .2738(2) .32263(19) .0619(10) Uani d D 1 . . C
H2BA .2855 .2408 .3139 .074 Uiso calc R 1 . . H
C3B .1977(3) .2777(3) .3947(2) .0848(14) Uani d D 1 . . C
H3BA .2229 .2475 .4341 .102 Uiso calc R 1 . . H
C4B .1234(3) .3261(3) .4077(2) .0849(14) Uani d D 1 . . C
H4BA .0980 .3283 .4558 .102 Uiso calc R 1 . . H
C5B .0866(3) .3713(3) .3496(2) .0850(14) Uani d D 1 . . C
H5BA .0368 .4047 .3587 .102 Uiso calc R 1 . . H
C6B .1229(2) .3674(2) .2780(2) .0630(11) Uani d D 1 . . C
H6BA .0968 .3973 .2388 .076 Uiso calc R 1 . . H
C1C .13793(19) .3022(2) .11422(18) .0442(8) Uani d D 1 . . C
C2C .0811(2) .2367(2) .13070(19) .0563(10) Uani d D 1 . . C
H2CA .0986 .1969 .1656 .068 Uiso calc R 1 . . H
C3C -.0020(3) .2308(3) .0949(2) .0794(14) Uani d D 1 . . C
H3CA -.0402 .1871 .1062 .095 Uiso calc R 1 . . H
C4C -.0285(3) .2890(3) .0429(3) .0837(14) Uani d D 1 . . C
H4CA -.0837 .2841 .0184 .100 Uiso calc R 1 . . H
C5C .0273(2) .3545(3) .0273(2) .0754(12) Uani d D 1 . . C
H5CA .0090 .3947 -.0069 .091 Uiso calc R 1 . . H
C6C .1108(2) .3612(2) .06236(18) .0520(9) Uani d D 1 . . C
H6CA .1486 .4053 .0510 .062 Uiso calc R 1 . . H

loop_
_atom_site_aniso_label
_atom_site_aniso_U_11
_atom_site_aniso_U_22
_atom_site_aniso_U_33
_atom_site_aniso_U_12
_atom_site_aniso_U_13
_atom_site_aniso_U_23
P1 .0394(4) .0370(4) .0392(4) -.0038(4) .0003(4) -.0011(4)
C1 .0360(18) .0341(18) .050(2) -.0072(16) .0027(15) .0060(15)
C2 .038(2) .057(2) .055(2) .0084(19) .0046(18) .017(2)
C3 .075(3) .086(3) .078(3) -.009(2) .015(2) .035(2)
O4 .0630(16) .0670(18) .0521(15) .0027(14) .0113(13) -.0051(14)
C5 .055(2) .054(2) .066(3) -.011(2) -.006(2) -.001(2)
O7 .088(2) .0572(16) .116(2) -.0350(16) .0004(19) -.0050(18)
O6' .085(10) .100(11) .061(6) -.043(8) -.005(5) -.009(5)
C8' .16(3) .18(3) .085(16) -.09(2) .000(16) -.049(16)
C9' .29(5) .23(4) .13(3) -.10(4) .12(3) -.08(3)
O6'' .105(8) .060(5) .061(4) -.030(5) .007(5) -.019(3)
C8'' .16(2) .085(8) .099(12) -.047(10) .007(14) -.018(7)
C9'' .150(17) .191(19) .11(2) -.061(16) .007(14) -.061(14)
C1A .0430(19) .039(2) .054(2) -.0021(16) .0083(18) .0024(18)
C2A .064(3) .044(2) .112(3) -.009(2) .017(2) -.019(2)
C3A .075(3) .045(3) .172(5) -.008(3) .040(3) -.019(3)
C4A .076(3) .059(3) .137(5) .026(3) .031(3) .009(3)
C5A .070(3) .111(4) .112(4) .036(3) -.014(3) -.026(3)
C6A .057(3) .077(3) .106(3) .020(2) -.015(2) -.032(3)
C1B .0451(19) .0360(18) .0357(18) -.0084(17) .0018(15) .0015(16)
C2B .079(3) .058(2) .049(2) .009(2) .001(2) .0098(19)
C3B .127(4) .077(3) .050(3) -.008(3) .006(3) .011(2)
C4B .100(4) .102(4) .053(3) -.030(3) .032(3) -.010(3)
C5B .067(3) .122(4) .066(3) .006(3) .015(2) -.023(3)
C6B .059(2) .081(3) .050(2) .006(2) .0002(19) -.010(2)
C1C .0361(18) .050(2) .046(2) -.0064(17) .0042(15) -.0038(17)
C2C .054(2) .058(2) .056(2) -.013(2) .0046(19) .0004(19)
C3C .053(2) .107(4) .079(3) -.026(3) .008(2) -.024(3)
C4C .057(3) .120(4) .075(3) -.005(3) -.016(2) -.029(3)
C5C .062(3) .087(3) .078(3) .005(3) -.028(2) -.004(3)
C6C .051(2) .057(2) .048(2) -.0046(19) -.0098(18) -.0029(19)

loop_
_atom_type_symbol
_atom_type_description
_atom_type_scat_dispersion_real
_atom_type_scat_dispersion_imag
_atom_type_scat_source
C C .0033 .0016 'International Tables Vol C Tables 4.2.6.8 and 6.1.1.4'
H H .0000 .0000 'International Tables Vol C Tables 4.2.6.8 and 6.1.1.4'
O O .0106 .0060 'International Tables Vol C Tables 4.2.6.8 and 6.1.1.4'
P P .1023 .0942 'International Tables Vol C Tables 4.2.6.8 and 6.1.1.4'

loop_
_geom_angle_atom_site_label_1
_geom_angle_atom_site_label_2
_geom_angle_atom_site_label_3
_geom_angle
_geom_angle_publ_flag
C1 P1 C1A 109.67(14) y
C1 P1 C1B 113.78(14) y
C1A P1 C1B 107.20(15) y
C1 P1 C1C 114.37(15) y
C1A P1 C1C 110.18(15) y
C1B P1 C1C 101.19(14) y
C2 C1 C5 123.5(3) y
C2 C1 P1 109.9(2) y
C5 C1 P1 126.4(3) y
O4 C2 C1 119.1(3) ?
O4 C2 C3 118.4(3) ?
C1 C2 C3 122.5(4) ?
O7 C5 O6'' 120.0(6) ?
O7 C5 O6' 117.3(7) ?
O6'' C5 O6' 32.7(6) ?
O7 C5 C1 127.4(4) ?
O6'' C5 C1 111.1(6) ?
O6' C5 C1 112.1(8) ?
C5 O6' C8' 109.9(18) ?
O6' C8' C9' 111(3) ?
C5 O6'' C8'' 121.3(11) ?
O6'' C8'' C9'' 107.6(16) ?
C6A C1A C2A 118.6(3) ?
C6A C1A P1 118.6(3) ?
C2A C1A P1 122.7(3) ?
C3A C2A C1A 120.3(4) ?
C4A C3A C2A 120.4(4) ?
C5A C4A C3A 119.8(4) ?
C4A C5A C6A 119.6(4) ?
C1A C6A C5A 121.1(4) ?
C2B C1B C6B 119.3(3) ?
C2B C1B P1 123.0(3) ?
C6B C1B P1 117.7(2) ?
C1B C2B C3B 120.1(4) ?
C4B C3B C2B 120.0(4) ?
C3B C4B C5B 119.9(4) ?
C4B C5B C6B 120.5(4) ?
C5B C6B C1B 120.1(4) ?
C2C C1C C6C 119.5(3) ?
C2C C1C P1 119.7(3) ?
C6C C1C P1 120.5(2) ?
C1C C2C C3C 119.7(3) ?
C4C C3C C2C 120.7(4) ?
C5C C4C C3C 119.5(4) ?
C4C C5C C6C 120.5(4) ?
C1C C6C C5C 119.9(3) ?

loop_
_geom_bond_atom_site_label_1
_geom_bond_atom_site_label_2
_geom_bond_site_symmetry_2
_geom_bond_distance
_geom_bond_publ_flag
P1 C1 . 1.757(3) y
P1 C1A . 1.804(3) y
P1 C1B . 1.817(3) y
P1 C1C . 1.821(3) y
C1 C2 . 1.434(4) y
C1 C5 . 1.444(4) y
C2 O4 . 1.248(4) y
C2 C3 . 1.507(4) y
C5 O7 . 1.197(4) y
C5 O6'' . 1.352(7) y
C5 O6' . 1.360(8) y
O6' C8' . 1.457(9) y
C8' C9' . 1.494(10) y
O6'' C8'' . 1.466(8) y
C8'' C9'' . 1.497(10) y
C1A C6A . 1.374(4) ?
C1A C2A . 1.383(4) ?
C2A C3A . 1.384(5) ?
C3A C4A . 1.374(5) ?
C4A C5A . 1.371(5) ?
C5A C6A . 1.388(5) ?
C1B C2B . 1.378(4) ?
C1B C6B . 1.389(4) ?
C2B C3B . 1.392(4) ?
C3B C4B . 1.370(5) ?
C4B C5B . 1.375(5) ?
C5B C6B . 1.376(4) ?
C1C C2C . 1.386(4) ?
C1C C6C . 1.385(4) ?
C2C C3C . 1.387(4) ?
C3C C4C . 1.375(5) ?
C4C C5C . 1.374(5) ?
C5C C6C . 1.388(4) ?

loop_
_geom_contact_atom_site_label_1
_geom_contact_atom_site_label_2
_geom_contact_distance
_geom_contact_publ_flag
P1 O4 2.699(4) y
P1 O6' 3.014(8) y
P1 O6'' 3.026(7) y

loop_
_geom_torsion_atom_site_label_1
_geom_torsion_atom_site_label_2
_geom_torsion_atom_site_label_3
_geom_torsion_atom_site_label_4
_geom_torsion
_geom_torsion_publ_flag
C1A P1 C1 C2 61.7(3) ?
C1B P1 C1 C2 -178.3(2) ?
C1C P1 C1 C2 -62.7(3) ?
C1A P1 C1 C5 -112.6(3) ?
C1B P1 C1 C5 7.4(3) ?
C1C P1 C1 C5 123.0(3) ?
C5 C1 C2 O4 176.2(3) ?
P1 C1 C2 O4 1.7(4) y
C5 C1 C2 C3 -6.4(5) ?
P1 C1 C2 C3 179.1(3) ?
C2 C1 C5 O7 -2.8(6) ?
P1 C1 C5 O7 170.7(3) y
C2 C1 C5 O6'' 162.9(10) ?
P1 C1 C5 O6'' -23.6(11) ?
C2 C1 C5 O6' -161.9(14) ?
P1 C1 C5 O6' 11.7(14) ?
O7 C5 O6' C8' 26(2) ?
O6'' C5 O6' C8' -77(3) ?
C1 C5 O6' C8' -172.4(14) ?
C5 O6' C8' C9' 150(5) ?
O7 C5 O6'' C8'' -10(2) ?
O6' C5 O6'' C8'' 84(3) ?
C1 C5 O6'' C8'' -177.1(13) ?
C5 O6'' C8'' C9'' -108(3) ?
C1 P1 C1A C6A 50.0(3) ?
C1B P1 C1A C6A -74.0(3) ?
C1C P1 C1A C6A 176.7(3) ?
C1 P1 C1A C2A -129.6(3) ?
C1B P1 C1A C2A 106.4(3) ?
C1C P1 C1A C2A -2.9(3) ?
C6A C1A C2A C3A 2.4(5) ?
P1 C1A C2A C3A -178.0(3) ?
C1A C2A C3A C4A -.1(6) ?
C2A C3A C4A C5A -1.8(7) ?
C3A C4A C5A C6A 1.2(7) ?
C2A C1A C6A C5A -2.9(6) ?
P1 C1A C6A C5A 177.5(3) ?
C4A C5A C6A C1A 1.1(7) ?
C1 P1 C1B C2B -104.3(3) ?
C1A P1 C1B C2B 17.2(3) ?
C1C P1 C1B C2B 132.6(3) ?
C1 P1 C1B C6B 77.7(3) ?
C1A P1 C1B C6B -160.9(3) ?
C1C P1 C1B C6B -45.4(3) ?
C6B C1B C2B C3B -.6(5) ?
P1 C1B C2B C3B -178.6(3) ?
C1B C2B C3B C4B .3(6) ?
C2B C3B C4B C5B -.5(6) ?
C3B C4B C5B C6B 1.0(7) ?
C4B C5B C6B C1B -1.3(6) ?
C2B C1B C6B C5B 1.1(5) ?
P1 C1B C6B C5B 179.2(3) ?
C1 P1 C1C C2C -178.0(2) ?
C1A P1 C1C C2C 57.9(3) ?
C1B P1 C1C C2C -55.3(3) ?
C1 P1 C1C C6C -4.6(3) ?
C1A P1 C1C C6C -128.7(3) ?
C1B P1 C1C C6C 118.1(3) ?
C6C C1C C2C C3C .3(5) ?
P1 C1C C2C C3C 173.7(3) ?
C1C C2C C3C C4C .4(5) ?
C2C C3C C4C C5C -1.3(6) ?
C3C C4C C5C C6C 1.6(6) ?
C2C C1C C6C C5C .0(5) ?
P1 C1C C6C C5C -173.4(3) ?
C4C C5C C6C C1C -.9(6) ?
